data_8107007
loop_
_publ_author_name
'Liu, Gang'
'Zhang, Shuang'

_publ_section_title
;
 Crystal structure of poly[(\m4-1-methyl-1H-tetrazole-5-thiolato-\k3
 S:S:N:N&#x2032;)copper(I)], C2H3CuN4S
;
_journal_issue 3
_journal_name_full 'Zeitschrift f\"ur Kristallographie - New Crystal Structures'
_journal_page_first 791
_journal_page_last 792
_journal_paper_doi 10.1515/ncrs-2015-0269
_journal_volume 231
_journal_year 2016
_chemical_formula_moiety 'C2 H3 Cu N4 S'
_chemical_formula_sum 'C2 H3 Cu N4 S'
_chemical_formula_weight 178.68
_space_group_IT_number 14
_space_group_name_Hall '-P 2ybc'
_space_group_name_H-M_alt 'P 1 21/c 1'
_symmetry_cell_setting monoclinic
_symmetry_space_group_name_Hall '-P 2ybc'
_symmetry_space_group_name_H-M 'P 1 21/c 1'
_atom_sites_solution_hydrogens geom
_atom_sites_solution_primary direct
_atom_sites_solution_secondary difmap
_cell_angle_alpha 90
_cell_angle_beta 112.676(6)
_cell_angle_gamma 90
_cell_formula_units_Z 4
_cell_length_a 8.6567(9)
_cell_length_b 4.9722(5)
_cell_length_c 12.0437(11)
_cell_measurement_reflns_used 2275
_cell_measurement_temperature 293(2)
_cell_measurement_theta_max 27.52
_cell_measurement_theta_min 2.55
_cell_volume 478.32(8)
_computing_cell_refinement APEX2-2005
_computing_data_collection APEX2-2005
_computing_data_reduction 'SAINT-2005 '
_computing_molecular_graphics 'SHELXTL-2008 [9]'
_computing_publication_material 'SHELXTL-2008 [9]'
_computing_structure_refinement 'SHELXTL-2008 [9]'
_computing_structure_solution 'SHELXTL-2008 [9]'
_diffrn_ambient_temperature 293(2)
_diffrn_measured_fraction_theta_full 0.988
_diffrn_measured_fraction_theta_max 0.988
_diffrn_measurement_device_type 'CCD area detector'
_diffrn_measurement_method 'phi and omega scans'
_diffrn_radiation_monochromator graphite
_diffrn_radiation_source 'fine-focus sealed tube'
_diffrn_radiation_type MoK\a
_diffrn_radiation_wavelength 0.71073
_diffrn_reflns_av_R_equivalents 0.0172
_diffrn_reflns_av_sigmaI/netI 0.0201
_diffrn_reflns_limit_h_max 11
_diffrn_reflns_limit_h_min -8
_diffrn_reflns_limit_k_max 6
_diffrn_reflns_limit_k_min -6
_diffrn_reflns_limit_l_max 15
_diffrn_reflns_limit_l_min -15
_diffrn_reflns_number 2863
_diffrn_reflns_theta_full 27.52
_diffrn_reflns_theta_max 27.52
_diffrn_reflns_theta_min 3.67
_exptl_absorpt_coefficient_mu 4.863
_exptl_absorpt_correction_T_max 0.5100
_exptl_absorpt_correction_T_min 0.4430
_exptl_absorpt_correction_type multi-scan
_exptl_absorpt_process_details 'SADABS (Bruker, 2005)'
_exptl_crystal_colour yellow
_exptl_crystal_density_diffrn 2.481
_exptl_crystal_density_method 'not measured'
_exptl_crystal_description block
_exptl_crystal_F_000 352
_exptl_crystal_size_max 0.20
_exptl_crystal_size_mid 0.18
_exptl_crystal_size_min 0.16
_refine_diff_density_max 0.364
_refine_diff_density_min -0.891
_refine_diff_density_rms 0.116
_refine_ls_extinction_method none
_refine_ls_goodness_of_fit_ref 1.007
_refine_ls_hydrogen_treatment constr
_refine_ls_matrix_type full
_refine_ls_number_parameters 74
_refine_ls_number_reflns 1088
_refine_ls_number_restraints 0
_refine_ls_restrained_S_all 1.007
_refine_ls_R_factor_all 0.0254
_refine_ls_R_factor_gt 0.0246
_refine_ls_shift/su_max 0.001
_refine_ls_shift/su_mean 0.000
_refine_ls_structure_factor_coef Fsqd
_refine_ls_weighting_details 'calc w=1/[\s^2^(Fo^2^)+(0.0760P)^2^+0.0172P] where P=(Fo^2^+2Fc^2^)/3'
_refine_ls_weighting_scheme calc
_refine_ls_wR_factor_gt 0.0850
_refine_ls_wR_factor_ref 0.0862
_reflns_number_gt 1041
_reflns_number_total 1088
_reflns_threshold_expression >2sigma(I)
_cod_data_source_file suppl_ncrs-2015-0269_suppl.cif
_cod_data_source_block 1
_cod_original_sg_symbol_Hall '-P 2ybc '
_cod_original_sg_symbol_H-M 'P 21/c'
_cod_database_code 8107007

loop_
_symmetry_equiv_pos_as_xyz
'x, y, z'
'-x, y+1/2, -z+1/2'
'-x, -y, -z'
'x, -y-1/2, z-1/2'

loop_
_atom_site_label
_atom_site_type_symbol
_atom_site_fract_x
_atom_site_fract_y
_atom_site_fract_z
_atom_site_U_iso_or_equiv
_atom_site_adp_type
_atom_site_occupancy
_atom_site_symmetry_multiplicity
_atom_site_calc_flag
_atom_site_refinement_flags
_atom_site_disorder_assembly
_atom_site_disorder_group
C1 C 0.3008(2) 0.4992(3) 0.35152(18) 0.0143(4) Uani 1 1 d . . .
C2 C 0.0658(2) 0.7502(4) 0.38565(19) 0.0247(4) Uani 1 1 d . . .
H2A H -0.0406 0.6607 0.3566 0.037 Uiso 1 1 calc R . .
H2B H 0.0701 0.8742 0.3258 0.037 Uiso 1 1 calc R . .
H2C H 0.0804 0.8464 0.4581 0.037 Uiso 1 1 calc R . .
Cu1 Cu 0.48702(3) 0.50503(4) 0.16012(2) 0.02289(16) Uani 1 1 d . . .
N1 N 0.39470(18) 0.2868(3) 0.40662(12) 0.0159(3) Uani 1 1 d . . .
N2 N 0.34882(19) 0.2219(3) 0.49944(13) 0.0182(3) Uani 1 1 d . . .
N3 N 0.23197(19) 0.3785(3) 0.50311(13) 0.0206(3) Uani 1 1 d . . .
N4 N 0.19862(19) 0.5524(3) 0.41056(15) 0.0172(3) Uani 1 1 d . . .
S1 S 0.30390(5) 0.68841(8) 0.23171(3) 0.01692(17) Uani 1 1 d . . .

loop_
_atom_site_aniso_label
_atom_site_aniso_U_11
_atom_site_aniso_U_22
_atom_site_aniso_U_33
_atom_site_aniso_U_23
_atom_site_aniso_U_13
_atom_site_aniso_U_12
C1 0.0156(8) 0.0157(9) 0.0124(8) -0.0017(5) 0.0062(7) -0.0016(5)
C2 0.0220(8) 0.0274(8) 0.0284(10) 0.0027(8) 0.0138(7) 0.0076(7)
Cu1 0.0268(2) 0.0243(2) 0.0233(2) -0.00137(7) 0.01594(16) -0.00094(7)
N1 0.0197(7) 0.0163(6) 0.0140(7) 0.0005(5) 0.0090(5) 0.0008(5)
N2 0.0216(7) 0.0203(7) 0.0155(7) 0.0020(5) 0.0102(6) 0.0000(5)
N3 0.0250(8) 0.0235(8) 0.0170(7) 0.0049(6) 0.0121(6) 0.0034(6)
N4 0.0204(7) 0.0196(6) 0.0150(7) 0.0015(6) 0.0107(5) 0.0028(6)
S1 0.0220(3) 0.0177(3) 0.0136(3) 0.00248(13) 0.00960(19) 0.00162(14)

loop_
_atom_type_symbol
_atom_type_description
_atom_type_scat_dispersion_real
_atom_type_scat_dispersion_imag
_atom_type_scat_source
C C 0.0033 0.0016 'International Tables Vol C Tables 4.2.6.8 and 6.1.1.4'
H H 0.0000 0.0000 'International Tables Vol C Tables 4.2.6.8 and 6.1.1.4'
Cu Cu 0.3201 1.2651 'International Tables Vol C Tables 4.2.6.8 and 6.1.1.4'
N N 0.0061 0.0033 'International Tables Vol C Tables 4.2.6.8 and 6.1.1.4'
S S 0.1246 0.1234 'International Tables Vol C Tables 4.2.6.8 and 6.1.1.4'

loop_
_geom_angle_atom_site_label_1
_geom_angle_atom_site_label_2
_geom_angle_atom_site_label_3
_geom_angle
_geom_angle_site_symmetry_1
_geom_angle_site_symmetry_3
N1 C1 N4 106.70(16) . .
N1 C1 S1 129.68(15) . .
N4 C1 S1 123.60(13) . .
N4 C2 H2A 109.5 . .
N4 C2 H2B 109.5 . .
H2A C2 H2B 109.5 . .
N4 C2 H2C 109.5 . .
H2A C2 H2C 109.5 . .
H2B C2 H2C 109.5 . .
N1 Cu1 N2 101.04(5) 2_655 4_565
N1 Cu1 S1 113.46(4) 2_655 .
N2 Cu1 S1 108.90(4) 4_565 .
N1 Cu1 S1 105.97(4) 2_655 2_645
N2 Cu1 S1 100.78(4) 4_565 2_645
S1 Cu1 S1 123.711(14) . 2_645
C1 N1 N2 106.23(15) . .
C1 N1 Cu1 129.51(12) . 2_645
N2 N1 Cu1 120.17(11) . 2_645
N3 N2 N1 111.44(14) . .
N3 N2 Cu1 117.08(11) . 4_566
N1 N2 Cu1 128.56(11) . 4_566
N2 N3 N4 106.19(14) . .
N3 N4 C1 109.41(15) . .
N3 N4 C2 120.25(15) . .
C1 N4 C2 130.31(16) . .
C1 S1 Cu1 109.65(6) . .
C1 S1 Cu1 99.01(6) . 2_655
Cu1 S1 Cu1 88.764(16) . 2_655

loop_
_geom_bond_atom_site_label_1
_geom_bond_atom_site_label_2
_geom_bond_distance
_geom_bond_site_symmetry_2
C1 N1 1.342(2) .
C1 N4 1.357(2) .
C1 S1 1.7314(19) .
C2 N4 1.453(2) .
C2 H2A 0.9600 .
C2 H2B 0.9600 .
C2 H2C 0.9600 .
Cu1 N1 2.0717(14) 2_655
Cu1 N2 2.1597(15) 4_565
Cu1 S1 2.2674(5) .
Cu1 S1 2.3735(5) 2_645
N1 N2 1.3616(19) .
N1 Cu1 2.0718(14) 2_645
N2 N3 1.291(2) .
N2 Cu1 2.1597(15) 4_566
N3 N4 1.351(2) .
S1 Cu1 2.3735(5) 2_655

loop_
_geom_torsion_atom_site_label_1
_geom_torsion_atom_site_label_2
_geom_torsion_atom_site_label_3
_geom_torsion_atom_site_label_4
_geom_torsion
_geom_torsion_site_symmetry_1
_geom_torsion_site_symmetry_2
_geom_torsion_site_symmetry_3
_geom_torsion_site_symmetry_4
N4 C1 N1 N2 -1.38(17) . . . .
S1 C1 N1 N2 176.71(13) . . . .
N4 C1 N1 Cu1 155.34(13) . . . 2_645
S1 C1 N1 Cu1 -26.6(2) . . . 2_645
C1 N1 N2 N3 0.86(19) . . . .
Cu1 N1 N2 N3 -158.49(11) 2_645 . . .
C1 N1 N2 Cu1 -158.96(12) . . . 4_566
Cu1 N1 N2 Cu1 41.69(18) 2_645 . . 4_566
N1 N2 N3 N4 0.0(2) . . . .
Cu1 N2 N3 N4 162.41(11) 4_566 . . .
N2 N3 N4 C1 -0.9(2) . . . .
N2 N3 N4 C2 177.10(16) . . . .
N1 C1 N4 N3 1.46(19) . . . .
S1 C1 N4 N3 -176.77(12) . . . .
N1 C1 N4 C2 -176.30(18) . . . .
S1 C1 N4 C2 5.5(3) . . . .
N1 C1 S1 Cu1 4.77(17) . . . .
N4 C1 S1 Cu1 -177.43(13) . . . .
N1 C1 S1 Cu1 -87.14(15) . . . 2_655
N4 C1 S1 Cu1 90.66(15) . . . 2_655
N1 Cu1 S1 C1 -147.15(7) 2_655 . . .
N2 Cu1 S1 C1 101.18(7) 4_565 . . .
S1 Cu1 S1 C1 -16.60(6) 2_645 . . .
N1 Cu1 S1 Cu1 -48.02(4) 2_655 . . 2_655
N2 Cu1 S1 Cu1 -159.69(4) 4_565 . . 2_655
S1 Cu1 S1 Cu1 82.53(3) 2_645 . . 2_655
